data_7037934
loop_
_publ_author_name
'Garc\'ia, C Murcia'
'Ferao, A. Espinosa'
'Schnakenburg, G.'
'Streubel, R.'

_publ_section_title
;
 CPh3 as a functional group in P-heterocyclic chemistry: elimination of
 HCPh3 in the reaction of P-CPh3 substituted Li/Cl phosphinidenoid
 complexes with Ph2C[double bond, length as m-dash]O.
;
_journal_issue 6
_journal_name_full 'Dalton transactions (Cambridge, England : 2003)'
_journal_page_first 2378
_journal_page_last 2385
_journal_paper_doi 10.1039/c5dt04595a
_journal_volume 45
_journal_year 2016
_chemical_formula_moiety 'C31 H21 Cr O6 P'
_chemical_formula_sum 'C31 H21 Cr O6 P'
_chemical_formula_weight 572.45
_chemical_name_systematic
; 
 ? 
;
_space_group_IT_number 19
_symmetry_cell_setting orthorhombic
_symmetry_space_group_name_Hall 'P 2ac 2ab'
_symmetry_space_group_name_H-M 'P 21 21 21'
_atom_sites_solution_hydrogens geom
_atom_sites_solution_primary direct
_atom_sites_solution_secondary difmap
_audit_creation_method SHELXL-97
_audit_update_record
;
2015-09-10 deposited with the CCDC.
2016-01-04 downloaded from the CCDC.
;
_cell_angle_alpha 90.00
_cell_angle_beta 90.00
_cell_angle_gamma 90.00
_cell_formula_units_Z 4
_cell_length_a 8.5858(5)
_cell_length_b 19.6165(9)
_cell_length_c 15.6007(10)
_cell_measurement_reflns_used 5244
_cell_measurement_temperature 123(2)
_cell_measurement_theta_max 29.38
_cell_measurement_theta_min 2.89
_cell_volume 2627.5(3)
_computing_structure_refinement 'SHELXL-97 (Sheldrick, 1997)'
_computing_structure_solution 'SHELXS-97 (Sheldrick, 1990)'
_diffrn_ambient_temperature 123(2)
_diffrn_measured_fraction_theta_full 0.998
_diffrn_measured_fraction_theta_max 0.998
_diffrn_measurement_device_type 'STOE IPDS2T'
_diffrn_radiation_monochromator graphite
_diffrn_radiation_source 'fine-focus sealed tube'
_diffrn_radiation_type MoK\a
_diffrn_radiation_wavelength 0.71073
_diffrn_reflns_av_R_equivalents 0.0754
_diffrn_reflns_av_sigmaI/netI 0.1707
_diffrn_reflns_limit_h_max 11
_diffrn_reflns_limit_h_min -11
_diffrn_reflns_limit_k_max 25
_diffrn_reflns_limit_k_min -22
_diffrn_reflns_limit_l_max 20
_diffrn_reflns_limit_l_min -20
_diffrn_reflns_number 14343
_diffrn_reflns_theta_full 28.00
_diffrn_reflns_theta_max 28.00
_diffrn_reflns_theta_min 2.90
_exptl_absorpt_coefficient_mu 0.541
_exptl_absorpt_correction_T_max 0.9787
_exptl_absorpt_correction_T_min 0.9232
_exptl_absorpt_correction_type integration
_exptl_absorpt_process_details 'STOE XRed'
_exptl_crystal_colour colourless
_exptl_crystal_density_diffrn 1.447
_exptl_crystal_density_method 'not measured'
_exptl_crystal_description rod
_exptl_crystal_F_000 1176
_exptl_crystal_size_max 0.15
_exptl_crystal_size_mid 0.12
_exptl_crystal_size_min 0.04
_refine_diff_density_max 0.622
_refine_diff_density_min -0.408
_refine_diff_density_rms 0.056
_refine_ls_extinction_method none
_refine_ls_goodness_of_fit_ref 0.623
_refine_ls_hydrogen_treatment mixed
_refine_ls_matrix_type full
_refine_ls_number_parameters 356
_refine_ls_number_reflns 6334
_refine_ls_number_restraints 4
_refine_ls_restrained_S_all 0.624
_refine_ls_R_factor_all 0.0816
_refine_ls_R_factor_gt 0.0409
_refine_ls_shift/su_max 0.009
_refine_ls_shift/su_mean 0.001
_refine_ls_structure_factor_coef Fsqd
_refine_ls_weighting_details 'calc w=1/[\s^2^(Fo^2^)+(0.0000P)^2^+0.0000P] where P=(Fo^2^+2Fc^2^)/3'
_refine_ls_weighting_scheme calc
_refine_ls_wR_factor_gt 0.0495
_refine_ls_wR_factor_ref 0.0567
_reflns_number_gt 3818
_reflns_number_total 6334
_reflns_threshold_expression >2sigma(I)
_cod_data_source_file c5dt04595a2.cif
_cod_data_source_block 2128
_cod_depositor_comments
;
The following automatic conversions were performed:

'_exptl_absorpt_correction_type' value 'Integration' changed to
'integration' according to
/usr/data/users/saulius/crontab/automatic-downloads/rss-feeds/RSC/lib/dictionaries/cif_core.dic
dictionary named 'cif_core.dic' version 2.4.2 from 2011-04-26.

Automatic conversion script
Id: cif_fix_values 4268 2015-11-12 08:31:59Z antanas 

 Adding full bibliography for 7037934--7037937.cif.
;
_cod_database_code 7037934

loop_
_symmetry_equiv_pos_as_xyz
'x, y, z'
'-x+1/2, -y, z+1/2'
'x+1/2, -y+1/2, -z'
'-x, y+1/2, -z+1/2'

loop_
_atom_site_label
_atom_site_type_symbol
_atom_site_fract_x
_atom_site_fract_y
_atom_site_fract_z
_atom_site_U_iso_or_equiv
_atom_site_adp_type
_atom_site_occupancy
_atom_site_symmetry_multiplicity
_atom_site_calc_flag
_atom_site_refinement_flags
C1 C 0.9203(3) 0.37060(15) 0.23786(19) 0.0155(7) Uani 1 1 d .
H1 H 0.968(3) 0.4106(14) 0.223(2) 0.019 Uiso 1 1 d .
C2 C 0.9584(3) 0.34331(15) 0.3237(2) 0.0180(7) Uani 1 1 d .
C3 C 0.8802(3) 0.36651(16) 0.3958(2) 0.0219(8) Uani 1 1 d .
H3A H 0.7989 0.3990 0.3901 0.026 Uiso 1 1 calc R
C4 C 0.9206(4) 0.34237(18) 0.4762(2) 0.0302(8) Uani 1 1 d .
H4A H 0.8668 0.3583 0.5255 0.036 Uiso 1 1 calc R
C5 C 1.0377(4) 0.29568(17) 0.4847(2) 0.0304(9) Uani 1 1 d .
H5A H 1.0648 0.2792 0.5400 0.036 Uiso 1 1 calc R
C6 C 1.1170(3) 0.2723(2) 0.4136(2) 0.0319(8) Uani 1 1 d .
H6A H 1.1983 0.2398 0.4197 0.038 Uiso 1 1 calc R
C7 C 1.0770(3) 0.29642(17) 0.3332(2) 0.0285(8) Uani 1 1 d .
H7A H 1.1317 0.2806 0.2841 0.034 Uiso 1 1 calc R
C8 C 0.7115(3) 0.43043(14) 0.1119(2) 0.0135(7) Uani 1 1 d .
C9 C 0.6370(3) 0.41254(15) 0.02439(19) 0.0124(6) Uani 1 1 d .
C10 C 0.6513(3) 0.34885(17) -0.0132(2) 0.0196(7) Uani 1 1 d .
H10A H 0.7033 0.3136 0.0172 0.024 Uiso 1 1 calc R
C11 C 0.5919(3) 0.33515(17) -0.0939(2) 0.0229(8) Uani 1 1 d .
H11A H 0.6014 0.2908 -0.1178 0.027 Uiso 1 1 calc R
C12 C 0.5184(3) 0.38672(18) -0.1397(2) 0.0236(8) Uani 1 1 d .
H12A H 0.4765 0.3779 -0.1950 0.028 Uiso 1 1 calc R
C13 C 0.5072(3) 0.45034(17) -0.1041(2) 0.0205(8) Uani 1 1 d .
H13A H 0.4587 0.4860 -0.1354 0.025 Uiso 1 1 calc R
C14 C 0.5658(3) 0.46328(15) -0.02278(19) 0.0165(7) Uani 1 1 d .
H14A H 0.5568 0.5078 0.0008 0.020 Uiso 1 1 calc R
C15 C 0.6019(3) 0.46808(14) 0.1739(2) 0.0135(6) Uani 1 1 d .
C16 C 0.4408(3) 0.47205(14) 0.16105(19) 0.0172(6) Uani 1 1 d .
H16A H 0.3963 0.4527 0.1109 0.021 Uiso 1 1 calc R
C17 C 0.3453(3) 0.50393(16) 0.2207(2) 0.0225(7) Uani 1 1 d .
H17A H 0.2366 0.5071 0.2102 0.027 Uiso 1 1 calc R
C18 C 0.4062(3) 0.53094(15) 0.2948(2) 0.0221(8) Uani 1 1 d .
H18A H 0.3401 0.5523 0.3356 0.026 Uiso 1 1 calc R
C19 C 0.5657(4) 0.52665(15) 0.30928(18) 0.0201(7) Uani 1 1 d .
H19A H 0.6092 0.5452 0.3602 0.024 Uiso 1 1 calc R
C20 C 0.6606(3) 0.49556(15) 0.25005(19) 0.0154(7) Uani 1 1 d .
H20A H 0.7691 0.4927 0.2612 0.018 Uiso 1 1 calc R
C21 C 0.8593(3) 0.47071(15) 0.0888(2) 0.0137(7) Uani 1 1 d .
C22 C 0.9839(3) 0.43873(16) 0.0473(2) 0.0166(7) Uani 1 1 d .
H22A H 0.9793 0.3911 0.0364 0.020 Uiso 1 1 calc R
C23 C 1.1133(3) 0.47514(17) 0.0219(2) 0.0195(7) Uani 1 1 d .
H23A H 1.1979 0.4522 -0.0046 0.023 Uiso 1 1 calc R
C24 C 1.1208(4) 0.54437(17) 0.0346(2) 0.0239(8) Uani 1 1 d .
H24A H 1.2096 0.5693 0.0164 0.029 Uiso 1 1 calc R
C25 C 0.9986(4) 0.57721(17) 0.0739(2) 0.0224(8) Uani 1 1 d .
H25A H 1.0027 0.6252 0.0821 0.027 Uiso 1 1 calc R
C26 C 0.8694(3) 0.54095(16) 0.1018(2) 0.0176(7) Uani 1 1 d .
H26A H 0.7870 0.5642 0.1300 0.021 Uiso 1 1 calc R
C27 C 0.6167(3) 0.21476(17) 0.1281(2) 0.0212(8) Uani 1 1 d .
C28 C 0.7061(3) 0.22659(18) 0.2884(2) 0.0209(7) Uani 1 1 d U
C29 C 0.4156(3) 0.20836(15) 0.2599(2) 0.0208(7) Uani 1 1 d U
C30 C 0.3958(3) 0.30796(16) 0.1474(2) 0.0216(7) Uani 1 1 d U
C31 C 0.4964(3) 0.33224(16) 0.3113(2) 0.0200(8) Uani 1 1 d .
Cr Cr 0.55712(5) 0.27272(3) 0.21965(3) 0.01557(10) Uani 1 1 d U
O1 O 0.9266(2) 0.32269(10) 0.16422(13) 0.0186(5) Uani 1 1 d .
O2 O 0.6492(3) 0.17864(12) 0.07365(16) 0.0353(6) Uani 1 1 d .
O3 O 0.7878(2) 0.19277(12) 0.32638(17) 0.0363(7) Uani 1 1 d .
O4 O 0.3311(2) 0.16833(11) 0.28745(17) 0.0320(6) Uani 1 1 d U
O5 O 0.2948(2) 0.32361(12) 0.10557(17) 0.0334(6) Uani 1 1 d .
O6 O 0.4592(3) 0.36550(12) 0.36675(16) 0.0358(6) Uani 1 1 d .
P P 0.74672(9) 0.35171(4) 0.17955(5) 0.01370(16) Uani 1 1 d .

loop_
_atom_site_aniso_label
_atom_site_aniso_U_11
_atom_site_aniso_U_22
_atom_site_aniso_U_33
_atom_site_aniso_U_23
_atom_site_aniso_U_13
_atom_site_aniso_U_12
C1 0.0181(16) 0.0134(15) 0.0151(19) -0.0005(13) 0.0008(13) 0.0009(13)
C2 0.0170(15) 0.0192(17) 0.0179(16) 0.0052(15) -0.0043(14) -0.0036(14)
C3 0.0260(17) 0.0176(18) 0.0221(19) 0.0002(15) -0.0035(15) 0.0019(14)
C4 0.047(2) 0.028(2) 0.0158(18) 0.0007(16) 0.0009(17) -0.0033(19)
C5 0.034(2) 0.036(2) 0.021(2) 0.0131(16) -0.0066(16) -0.0053(17)
C6 0.0245(16) 0.041(2) 0.030(2) 0.011(2) -0.0028(15) 0.0068(18)
C7 0.0233(16) 0.038(2) 0.0240(19) 0.0087(16) -0.0010(15) 0.0044(15)
C8 0.0156(15) 0.0097(16) 0.0152(17) 0.0002(14) -0.0015(12) 0.0028(12)
C9 0.0111(14) 0.0158(16) 0.0105(16) 0.0023(14) 0.0032(12) -0.0058(12)
C10 0.0199(15) 0.0209(18) 0.0181(18) -0.0001(16) 0.0024(13) -0.0051(15)
C11 0.0280(18) 0.0235(19) 0.0171(18) -0.0029(15) 0.0007(14) -0.0075(15)
C12 0.0169(17) 0.036(2) 0.0179(18) -0.0008(17) -0.0032(13) -0.0062(14)
C13 0.0163(15) 0.0268(19) 0.0184(19) 0.0082(16) -0.0023(13) -0.0035(14)
C14 0.0129(13) 0.0168(17) 0.0198(17) 0.0002(14) -0.0001(15) 0.0016(14)
C15 0.0154(14) 0.0130(15) 0.0123(16) 0.0008(14) 0.0002(12) 0.0002(11)
C16 0.0194(14) 0.0151(16) 0.0170(17) 0.0026(13) -0.0023(15) 0.0013(14)
C17 0.0160(14) 0.0269(19) 0.0246(18) 0.0017(19) 0.0010(15) 0.0027(13)
C18 0.0236(17) 0.0216(17) 0.021(2) -0.0031(15) 0.0068(14) 0.0055(13)
C19 0.0262(15) 0.0230(17) 0.0111(16) -0.0029(13) -0.0029(15) -0.0024(15)
C20 0.0187(14) 0.0125(16) 0.0150(17) 0.0020(13) -0.0028(12) 0.0013(13)
C21 0.0136(14) 0.0144(16) 0.0131(17) 0.0028(14) -0.0041(13) -0.0021(13)
C22 0.0160(16) 0.0174(17) 0.0166(18) -0.0026(14) -0.0041(13) -0.0010(13)
C23 0.0120(14) 0.031(2) 0.0158(18) -0.0017(16) -0.0018(13) -0.0006(14)
C24 0.0212(17) 0.027(2) 0.023(2) 0.0105(17) -0.0062(15) -0.0104(16)
C25 0.0265(17) 0.0134(17) 0.027(2) 0.0011(15) -0.0050(15) -0.0059(14)
C26 0.0164(15) 0.0185(18) 0.0180(18) 0.0003(15) -0.0050(14) 0.0009(14)
C27 0.0245(16) 0.0163(19) 0.0227(19) 0.0007(16) 0.0004(14) -0.0019(14)
C28 0.0227(15) 0.0202(16) 0.0197(17) 0.0047(17) 0.0015(13) -0.0007(14)
C29 0.0222(17) 0.0185(17) 0.0216(19) -0.0008(13) 0.0024(13) -0.0016(11)
C30 0.0223(16) 0.0206(18) 0.0218(19) 0.0057(15) 0.0004(12) -0.0042(13)
C31 0.0189(14) 0.0199(18) 0.021(2) 0.0004(16) 0.0031(13) -0.0014(13)
Cr 0.0164(2) 0.0149(2) 0.0154(2) 0.0007(2) 0.0006(2) -0.0005(2)
O1 0.0174(10) 0.0208(12) 0.0178(12) 0.0002(10) 0.0009(10) 0.0040(10)
O2 0.0533(15) 0.0234(15) 0.0291(16) -0.0076(13) 0.0066(13) -0.0006(12)
O3 0.0334(14) 0.0347(15) 0.0410(17) 0.0140(14) -0.0100(12) 0.0044(11)
O4 0.0343(11) 0.0235(14) 0.0381(15) 0.0070(13) 0.0125(12) -0.0066(10)
O5 0.0230(13) 0.0373(16) 0.0399(17) 0.0105(13) -0.0133(11) -0.0024(11)
O6 0.0410(14) 0.0346(15) 0.0319(15) -0.0105(12) 0.0112(13) -0.0025(13)
P 0.0140(3) 0.0145(4) 0.0125(4) 0.0002(4) -0.0009(3) 0.0017(3)

loop_
_atom_type_symbol
_atom_type_description
_atom_type_scat_dispersion_real
_atom_type_scat_dispersion_imag
_atom_type_scat_source
C C 0.0033 0.0016 'International Tables Vol C Tables 4.2.6.8 and 6.1.1.4'
H H 0.0000 0.0000 'International Tables Vol C Tables 4.2.6.8 and 6.1.1.4'
Cr Cr 0.3209 0.6236 'International Tables Vol C Tables 4.2.6.8 and 6.1.1.4'
O O 0.0106 0.0060 'International Tables Vol C Tables 4.2.6.8 and 6.1.1.4'
P P 0.1023 0.0942 'International Tables Vol C Tables 4.2.6.8 and 6.1.1.4'

loop_
_geom_angle_atom_site_label_1
_geom_angle_atom_site_label_2
_geom_angle_atom_site_label_3
_geom_angle
C2 C1 O1 117.6(2)
C2 C1 P 124.8(2)
O1 C1 P 60.30(13)
C2 C1 H1 117(2)
O1 C1 H1 109(2)
P C1 H1 114.7(18)
C7 C2 C3 119.2(3)
C7 C2 C1 120.1(3)
C3 C2 C1 120.6(3)
C4 C3 C2 120.1(3)
C4 C3 H3A 119.9
C2 C3 H3A 119.9
C5 C4 C3 120.1(3)
C5 C4 H4A 120.0
C3 C4 H4A 120.0
C4 C5 C6 120.5(3)
C4 C5 H5A 119.8
C6 C5 H5A 119.8
C5 C6 C7 119.5(3)
C5 C6 H6A 120.2
C7 C6 H6A 120.2
C2 C7 C6 120.6(3)
C2 C7 H7A 119.7
C6 C7 H7A 119.7
C21 C8 C15 113.9(2)
C21 C8 C9 104.5(2)
C15 C8 C9 114.3(2)
C21 C8 P 114.68(19)
C15 C8 P 97.98(19)
C9 C8 P 111.9(2)
C14 C9 C10 117.6(3)
C14 C9 C8 119.3(3)
C10 C9 C8 122.8(3)
C11 C10 C9 121.8(3)
C11 C10 H10A 119.1
C9 C10 H10A 119.1
C10 C11 C12 119.6(3)
C10 C11 H11A 120.2
C12 C11 H11A 120.2
C13 C12 C11 119.1(3)
C13 C12 H12A 120.4
C11 C12 H12A 120.4
C12 C13 C14 120.8(3)
C12 C13 H13A 119.6
C14 C13 H13A 119.6
C9 C14 C13 121.0(3)
C9 C14 H14A 119.5
C13 C14 H14A 119.5
C20 C15 C16 117.2(3)
C20 C15 C8 119.9(2)
C16 C15 C8 122.7(3)
C17 C16 C15 120.8(3)
C17 C16 H16A 119.6
C15 C16 H16A 119.6
C18 C17 C16 120.8(3)
C18 C17 H17A 119.6
C16 C17 H17A 119.6
C17 C18 C19 119.2(3)
C17 C18 H18A 120.4
C19 C18 H18A 120.4
C20 C19 C18 120.1(3)
C20 C19 H19A 120.0
C18 C19 H19A 120.0
C19 C20 C15 121.9(3)
C19 C20 H20A 119.0
C15 C20 H20A 119.0
C26 C21 C22 117.5(3)
C26 C21 C8 121.6(3)
C22 C21 C8 120.6(3)
C23 C22 C21 121.1(3)
C23 C22 H22A 119.4
C21 C22 H22A 119.4
C24 C23 C22 120.6(3)
C24 C23 H23A 119.7
C22 C23 H23A 119.7
C23 C24 C25 119.4(3)
C23 C24 H24A 120.3
C25 C24 H24A 120.3
C24 C25 C26 120.6(3)
C24 C25 H25A 119.7
C26 C25 H25A 119.7
C25 C26 C21 120.7(3)
C25 C26 H26A 119.6
C21 C26 H26A 119.6
O2 C27 Cr 178.0(3)
O3 C28 Cr 172.6(3)
O4 C29 Cr 177.5(3)
O5 C30 Cr 174.2(3)
O6 C31 Cr 177.8(3)
C29 Cr C27 91.34(13)
C29 Cr C28 85.75(12)
C27 Cr C28 87.59(14)
C29 Cr C30 88.35(13)
C27 Cr C30 88.19(14)
C28 Cr C30 172.66(14)
C29 Cr C31 89.09(13)
C27 Cr C31 179.33(15)
C28 Cr C31 92.95(14)
C30 Cr C31 91.31(14)
C29 Cr P 175.21(10)
C27 Cr P 90.46(9)
C28 Cr P 89.89(9)
C30 Cr P 96.14(9)
C31 Cr P 89.15(9)
C1 O1 P 68.83(14)
O1 P C1 50.88(11)
O1 P C8 110.31(11)
C1 P C8 104.35(14)
O1 P Cr 117.33(8)
C1 P Cr 125.73(11)
C8 P Cr 125.40(9)

loop_
_geom_bond_atom_site_label_1
_geom_bond_atom_site_label_2
_geom_bond_distance
C1 C2 1.478(4)
C1 O1 1.485(3)
C1 P 1.785(3)
C1 H1 0.92(3)
C2 C7 1.381(4)
C2 C3 1.387(4)
C3 C4 1.385(4)
C3 H3A 0.9500
C4 C5 1.366(4)
C4 H4A 0.9500
C5 C6 1.381(5)
C5 H5A 0.9500
C6 C7 1.384(4)
C6 H6A 0.9500
C7 H7A 0.9500
C8 C21 1.538(4)
C8 C15 1.538(4)
C8 C9 1.548(4)
C8 P 1.895(3)
C9 C14 1.380(4)
C9 C10 1.386(4)
C10 C11 1.384(4)
C10 H10A 0.9500
C11 C12 1.390(4)
C11 H11A 0.9500
C12 C13 1.370(4)
C12 H12A 0.9500
C13 C14 1.388(4)
C13 H13A 0.9500
C14 H14A 0.9500
C15 C20 1.398(4)
C15 C16 1.400(4)
C16 C17 1.389(4)
C16 H16A 0.9500
C17 C18 1.375(4)
C17 H17A 0.9500
C18 C19 1.391(4)
C18 H18A 0.9500
C19 C20 1.374(4)
C19 H19A 0.9500
C20 H20A 0.9500
C21 C26 1.395(4)
C21 C22 1.399(4)
C22 C23 1.379(4)
C22 H22A 0.9500
C23 C24 1.374(4)
C23 H23A 0.9500
C24 C25 1.376(4)
C24 H24A 0.9500
C25 C26 1.387(4)
C25 H25A 0.9500
C26 H26A 0.9500
C27 O2 1.141(4)
C27 Cr 1.895(3)
C28 O3 1.133(3)
C28 Cr 1.899(3)
C29 O4 1.152(3)
C29 Cr 1.861(3)
C30 O5 1.128(3)
C30 Cr 1.915(3)
C31 O6 1.129(4)
C31 Cr 1.919(3)
Cr P 2.3328(9)
O1 P 1.663(2)

loop_
_geom_torsion_atom_site_label_1
_geom_torsion_atom_site_label_2
_geom_torsion_atom_site_label_3
_geom_torsion_atom_site_label_4
_geom_torsion
O1 C1 C2 C7 38.8(4)
P C1 C2 C7 110.3(3)
O1 C1 C2 C3 -144.0(3)
P C1 C2 C3 -72.5(4)
C7 C2 C3 C4 -0.4(4)
C1 C2 C3 C4 -177.7(3)
C2 C3 C4 C5 0.1(5)
C3 C4 C5 C6 0.2(5)
C4 C5 C6 C7 0.0(5)
C3 C2 C7 C6 0.6(5)
C1 C2 C7 C6 177.8(3)
C5 C6 C7 C2 -0.3(5)
C21 C8 C9 C14 -72.6(3)
C15 C8 C9 C14 52.6(4)
P C8 C9 C14 162.8(2)
C21 C8 C9 C10 101.0(3)
C15 C8 C9 C10 -133.8(3)
P C8 C9 C10 -23.7(3)
C14 C9 C10 C11 -2.3(4)
C8 C9 C10 C11 -176.0(3)
C9 C10 C11 C12 1.3(4)
C10 C11 C12 C13 0.4(4)
C11 C12 C13 C14 -1.1(4)
C10 C9 C14 C13 1.6(4)
C8 C9 C14 C13 175.5(3)
C12 C13 C14 C9 0.0(4)
C21 C8 C15 C20 -51.0(4)
C9 C8 C15 C20 -171.0(3)
P C8 C15 C20 70.6(3)
C21 C8 C15 C16 134.0(3)
C9 C8 C15 C16 13.9(4)
P C8 C15 C16 -104.5(3)
C20 C15 C16 C17 1.9(4)
C8 C15 C16 C17 177.1(3)
C15 C16 C17 C18 -1.5(5)
C16 C17 C18 C19 0.6(5)
C17 C18 C19 C20 -0.2(5)
C18 C19 C20 C15 0.6(5)
C16 C15 C20 C19 -1.4(4)
C8 C15 C20 C19 -176.8(3)
C15 C8 C21 C26 -18.0(4)
C9 C8 C21 C26 107.4(3)
P C8 C21 C26 -129.8(3)
C15 C8 C21 C22 167.3(3)
C9 C8 C21 C22 -67.3(3)
P C8 C21 C22 55.6(3)
C26 C21 C22 C23 1.4(5)
C8 C21 C22 C23 176.3(3)
C21 C22 C23 C24 -2.0(5)
C22 C23 C24 C25 0.8(5)
C23 C24 C25 C26 0.9(5)
C24 C25 C26 C21 -1.4(5)
C22 C21 C26 C25 0.3(5)
C8 C21 C26 C25 -174.5(3)
O4 C29 Cr C27 116(6)
O4 C29 Cr C28 29(6)
O4 C29 Cr C30 -156(6)
O4 C29 Cr C31 -65(6)
O4 C29 Cr P 4(7)
O2 C27 Cr C29 9(9)
O2 C27 Cr C28 94(9)
O2 C27 Cr C30 -80(9)
O2 C27 Cr C31 -121(12)
O2 C27 Cr P -176(100)
O3 C28 Cr C29 42(2)
O3 C28 Cr C27 -50(2)
O3 C28 Cr C30 5(3)
O3 C28 Cr C31 131(2)
O3 C28 Cr P -140(2)
O5 C30 Cr C29 -21(3)
O5 C30 Cr C27 71(3)
O5 C30 Cr C28 16(4)
O5 C30 Cr C31 -110(3)
O5 C30 Cr P 161(3)
O6 C31 Cr C29 24(7)
O6 C31 Cr C27 153(10)
O6 C31 Cr C28 -62(7)
O6 C31 Cr C30 112(7)
O6 C31 Cr P -152(7)
C2 C1 O1 P 116.3(2)
C1 O1 P C8 92.27(18)
C1 O1 P Cr -115.27(14)
C2 C1 P O1 -104.7(3)
C2 C1 P C8 150.6(2)
O1 C1 P C8 -104.70(15)
C2 C1 P Cr -6.4(3)
O1 C1 P Cr 98.28(14)
C21 C8 P O1 -25.5(2)
C15 C8 P O1 -146.51(16)
C9 C8 P O1 93.3(2)
C21 C8 P C1 27.6(3)
C15 C8 P C1 -93.36(18)
C9 C8 P C1 146.43(19)
C21 C8 P Cr -175.24(17)
C15 C8 P Cr 63.8(2)
C9 C8 P Cr -56.5(2)
C29 Cr P O1 61.9(12)
C27 Cr P O1 -50.25(13)
C28 Cr P O1 37.34(13)
C30 Cr P O1 -138.48(13)
C31 Cr P O1 130.30(13)
C29 Cr P C1 2.1(12)
C27 Cr P C1 -110.04(15)
C28 Cr P C1 -22.45(16)
C30 Cr P C1 161.73(16)
C31 Cr P C1 70.51(16)
C29 Cr P C8 -150.3(11)
C27 Cr P C8 97.61(15)
C28 Cr P C8 -174.80(16)
C30 Cr P C8 9.38(16)
C31 Cr P C8 -81.84(15)
